data_7203153
loop_
_publ_author_name
'Bacchi, Alessia'
'Bosetti, Elsa'
'Carcelli, Mauro'
'Pelagatti, Paolo'
'Pelizzi, Giancarlo'
'Rogolino, Dominga'

_publ_section_title
;
 Triarylcarbinol derivatives barter intermolecular interactions to
 accommodate substituents and create polymorphs
;
_journal_issue 3
_journal_name_full CrystEngComm
_journal_page_first 233
_journal_paper_doi 10.1039/b513876k
_journal_volume 8
_journal_year 2006
_chemical_formula_sum 'C25 H31 N3 O'
_chemical_formula_weight 389.53
_chemical_name_systematic
;
?
;
_space_group_IT_number 2
_symmetry_cell_setting triclinic
_symmetry_space_group_name_Hall '-P 1'
_symmetry_space_group_name_H-M 'P -1'
_atom_sites_solution_hydrogens geom
_atom_sites_solution_primary direct
_atom_sites_solution_secondary difmap
_audit_creation_method SHELXL-97
_cell_angle_alpha 86.37(2)
_cell_angle_beta 88.40(2)
_cell_angle_gamma 88.50(2)
_cell_formula_units_Z 4
_cell_length_a 11.006(5)
_cell_length_b 10.491(5)
_cell_length_c 19.293(5)
_cell_measurement_temperature 293(2)
_cell_volume 2221.6(16)
_computing_structure_refinement 'SHELXL-97 (Sheldrick, 1997)'
_diffrn_ambient_temperature 293(2)
_diffrn_measured_fraction_theta_full 0.999
_diffrn_measured_fraction_theta_max 0.999
_diffrn_measurement_device_type 'Enraf Nonius CAD4 diffractometer'
_diffrn_measurement_method '\w/2\q scan'
_diffrn_radiation_monochromator graphite
_diffrn_radiation_source 'fine-focus sealed tube'
_diffrn_radiation_type CuK\a
_diffrn_radiation_wavelength 1.54178
_diffrn_reflns_av_R_equivalents 0.0000
_diffrn_reflns_av_sigmaI/netI 0.0161
_diffrn_reflns_limit_h_max 13
_diffrn_reflns_limit_h_min -13
_diffrn_reflns_limit_k_max 0
_diffrn_reflns_limit_k_min -12
_diffrn_reflns_limit_l_max 23
_diffrn_reflns_limit_l_min -23
_diffrn_reflns_number 8433
_diffrn_reflns_theta_full 69.99
_diffrn_reflns_theta_max 69.99
_diffrn_reflns_theta_min 4.02
_diffrn_standards_interval_count 100
_diffrn_standards_number 1
_exptl_absorpt_coefficient_mu 0.556
_exptl_crystal_colour violet
_exptl_crystal_density_diffrn 1.165
_exptl_crystal_density_method 'not measured'
_exptl_crystal_description 'thin needles'
_exptl_crystal_F_000 840
_exptl_crystal_size_max .4
_exptl_crystal_size_mid .3
_exptl_crystal_size_min .23
_refine_diff_density_max 0.221
_refine_diff_density_min -0.184
_refine_diff_density_rms 0.042
_refine_ls_extinction_method none
_refine_ls_goodness_of_fit_ref 1.060
_refine_ls_hydrogen_treatment mixed
_refine_ls_matrix_type full
_refine_ls_number_parameters 639
_refine_ls_number_reflns 8433
_refine_ls_number_restraints 0
_refine_ls_restrained_S_all 1.060
_refine_ls_R_factor_all 0.0549
_refine_ls_R_factor_gt 0.0464
_refine_ls_shift/su_max 0.028
_refine_ls_shift/su_mean 0.001
_refine_ls_structure_factor_coef Fsqd
_refine_ls_weighting_details 'calc w=1/[\s^2^(Fo^2^)+(0.0927P)^2^+0.2090P] where P=(Fo^2^+2Fc^2^)/3'
_refine_ls_weighting_scheme calc
_refine_ls_wR_factor_gt 0.1391
_refine_ls_wR_factor_ref 0.1486
_reflns_number_gt 6907
_reflns_number_total 8433
_reflns_threshold_expression >2sigma(I)
_cod_data_source_file b513876k.txt
_cod_data_source_block alpha-CV
_cod_original_sg_symbol_H-M P-1
_cod_database_code 7203153

loop_
_symmetry_equiv_pos_as_xyz
'x, y, z'
'-x, -y, -z'

loop_
_atom_site_label
_atom_site_type_symbol
_atom_site_fract_x
_atom_site_fract_y
_atom_site_fract_z
_atom_site_U_iso_or_equiv
_atom_site_adp_type
_atom_site_occupancy
_atom_site_symmetry_multiplicity
_atom_site_calc_flag
_atom_site_refinement_flags
_atom_site_disorder_assembly
_atom_site_disorder_group
N1 N 1.04267(17) 0.05540(16) 0.09755(9) 0.0794(5) Uani 1 1 d . . .
N2 N 0.29249(15) 0.0735(2) 0.34284(10) 0.0920(6) Uani 1 1 d . . .
N3 N 0.83879(16) 0.71530(14) 0.41433(10) 0.0774(5) Uani 1 1 d . . .
N4 N 1.08901(15) -0.4328(2) 0.15684(10) 0.1019(7) Uani 1 1 d . . .
N5 N 0.32682(18) -0.43469(16) 0.39348(8) 0.0805(5) Uani 1 1 d . . .
N6 N 0.53499(12) 0.25243(11) 0.06148(7) 0.0540(3) Uani 1 1 d . . .
O1 O 0.85528(11) 0.10899(10) 0.40919(6) 0.0574(3) Uani 1 1 d . . .
O2 O 0.52660(10) -0.35784(9) 0.08411(5) 0.0488(2) Uani 1 1 d . . .
C1 C 0.80014(13) 0.18724(13) 0.35247(7) 0.0459(3) Uani 1 1 d . . .
C2 C 0.86919(12) 0.15667(13) 0.28564(8) 0.0471(3) Uani 1 1 d . . .
C3 C 0.90124(15) 0.24837(15) 0.23418(9) 0.0561(4) Uani 1 1 d . . .
C4 C 0.95859(17) 0.21661(17) 0.17261(9) 0.0616(4) Uani 1 1 d . . .
C5 C 0.98616(14) 0.08914(16) 0.15965(8) 0.0560(4) Uani 1 1 d . . .
C6 C 0.95194(15) -0.00387(15) 0.21089(9) 0.0560(4) Uani 1 1 d . . .
C7 C 0.89472(14) 0.02930(14) 0.27181(9) 0.0527(3) Uani 1 1 d . . .
C8 C 1.0881(2) 0.1545(3) 0.05005(12) 0.0948(7) Uani 1 1 d . . .
H8A H 1.0221 0.2105 0.0354 0.142 Uiso 1 1 calc R . .
H8B H 1.1255 0.1171 0.0103 0.142 Uiso 1 1 calc R . .
H8C H 1.1471 0.2021 0.0726 0.142 Uiso 1 1 calc R . .
C9 C 1.0985(2) -0.0694(2) 0.09464(13) 0.0923(7) Uani 1 1 d . . .
H9A H 1.1548 -0.0832 0.1316 0.138 Uiso 1 1 calc R . .
H9B H 1.1410 -0.0757 0.0508 0.138 Uiso 1 1 calc R . .
H9C H 1.0369 -0.1328 0.0995 0.138 Uiso 1 1 calc R . .
C10 C 0.66734(13) 0.14895(13) 0.34953(7) 0.0455(3) Uani 1 1 d . . .
C11 C 0.60808(15) 0.14614(16) 0.28709(8) 0.0539(4) Uani 1 1 d . . .
C12 C 0.48580(15) 0.12125(17) 0.28461(9) 0.0596(4) Uani 1 1 d . . .
C13 C 0.41529(15) 0.09754(16) 0.34512(9) 0.0587(4) Uani 1 1 d . . .
C14 C 0.47510(15) 0.09794(16) 0.40825(9) 0.0585(4) Uani 1 1 d . . .
C15 C 0.59791(14) 0.12332(15) 0.40965(8) 0.0520(3) Uani 1 1 d . . .
C16 C 0.21808(19) 0.0607(3) 0.40424(14) 0.1004(8) Uani 1 1 d . . .
H16A H 0.2475 -0.0102 0.4335 0.151 Uiso 1 1 calc R . .
H16B H 0.1358 0.0462 0.3920 0.151 Uiso 1 1 calc R . .
H16C H 0.2206 0.1375 0.4286 0.151 Uiso 1 1 calc R . .
C17 C 0.2329(2) 0.0875(4) 0.27709(17) 0.1510(16) Uani 1 1 d . . .
H17A H 0.2367 0.1747 0.2590 0.227 Uiso 1 1 calc R . .
H17B H 0.1494 0.0641 0.2835 0.227 Uiso 1 1 calc R . .
H17C H 0.2729 0.0330 0.2450 0.227 Uiso 1 1 calc R . .
C18 C 0.80931(13) 0.32817(13) 0.36827(7) 0.0456(3) Uani 1 1 d . . .
C19 C 0.71120(14) 0.41321(14) 0.36487(8) 0.0502(3) Uani 1 1 d . . .
C20 C 0.72070(15) 0.53987(15) 0.37965(9) 0.0542(4) Uani 1 1 d . . .
C21 C 0.83029(15) 0.58848(14) 0.39925(8) 0.0535(4) Uani 1 1 d . . .
C22 C 0.93036(16) 0.50324(16) 0.40223(9) 0.0594(4) Uani 1 1 d . . .
C23 C 0.91951(15) 0.37695(15) 0.38646(9) 0.0552(4) Uani 1 1 d . . .
C24 C 0.7328(2) 0.79831(16) 0.41105(11) 0.0741(5) Uani 1 1 d . . .
H24A H 0.7030 0.8038 0.3646 0.111 Uiso 1 1 calc R . .
H24B H 0.7537 0.8819 0.4237 0.111 Uiso 1 1 calc R . .
H24C H 0.6710 0.7647 0.4427 0.111 Uiso 1 1 calc R . .
C25 C 0.9535(2) 0.76600(19) 0.42905(13) 0.0904(7) Uani 1 1 d . . .
H25A H 0.9863 0.7202 0.4692 0.136 Uiso 1 1 calc R . .
H25B H 0.9432 0.8547 0.4378 0.136 Uiso 1 1 calc R . .
H25C H 1.0084 0.7572 0.3900 0.136 Uiso 1 1 calc R . .
C26 C 0.58291(12) -0.28882(12) 0.13704(7) 0.0400(3) Uani 1 1 d . . .
C27 C 0.71566(12) -0.33538(12) 0.14308(7) 0.0409(3) Uani 1 1 d . . .
C28 C 0.78360(14) -0.37204(14) 0.08589(8) 0.0499(3) Uani 1 1 d . . .
C29 C 0.90568(15) -0.40572(16) 0.09014(9) 0.0581(4) Uani 1 1 d . . .
C30 C 0.96629(14) -0.40253(16) 0.15262(9) 0.0597(4) Uani 1 1 d . . .
C31 C 0.89724(15) -0.36867(18) 0.21037(9) 0.0619(4) Uani 1 1 d . . .
C32 C 0.77526(14) -0.33566(16) 0.20527(8) 0.0527(3) Uani 1 1 d . . .
C33 C 1.1639(2) -0.4447(3) 0.09721(16) 0.1089(9) Uani 1 1 d . . .
H33A H 1.1432 -0.5201 0.0748 0.163 Uiso 1 1 calc R . .
H33B H 1.2475 -0.4512 0.1103 0.163 Uiso 1 1 calc R . .
H33C H 1.1522 -0.3711 0.0658 0.163 Uiso 1 1 calc R . .
C34 C 1.1459(2) -0.4340(5) 0.22230(18) 0.182(2) Uani 1 1 d . . .
H34A H 1.1483 -0.3484 0.2370 0.272 Uiso 1 1 calc R . .
H34B H 1.2272 -0.4685 0.2180 0.272 Uiso 1 1 calc R . .
H34C H 1.1004 -0.4860 0.2560 0.272 Uiso 1 1 calc R . .
C35 C 0.51360(12) -0.32265(12) 0.20528(7) 0.0410(3) Uani 1 1 d . . .
C36 C 0.47672(15) -0.23424(14) 0.25255(8) 0.0535(4) Uani 1 1 d . . .
C37 C 0.41755(17) -0.27059(16) 0.31481(9) 0.0607(4) Uani 1 1 d . . .
C38 C 0.39183(14) -0.39855(15) 0.33263(8) 0.0533(3) Uani 1 1 d . . .
C39 C 0.43208(13) -0.48804(14) 0.28604(8) 0.0480(3) Uani 1 1 d . . .
C40 C 0.49134(13) -0.45071(13) 0.22458(7) 0.0442(3) Uani 1 1 d . . .
C41 C 0.3077(3) -0.3454(3) 0.44551(12) 0.1099(9) Uani 1 1 d . . .
H41A H 0.3847 -0.3217 0.4623 0.165 Uiso 1 1 calc R . .
H41B H 0.2598 -0.3836 0.4833 0.165 Uiso 1 1 calc R . .
H41C H 0.2656 -0.2708 0.4261 0.165 Uiso 1 1 calc R . .
C42 C 0.3116(3) -0.5670(2) 0.41297(13) 0.1035(8) Uani 1 1 d . . .
H42A H 0.2812 -0.6090 0.3744 0.155 Uiso 1 1 calc R . .
H42B H 0.2549 -0.5757 0.4516 0.155 Uiso 1 1 calc R . .
H42C H 0.3885 -0.6052 0.4260 0.155 Uiso 1 1 calc R . .
C43 C 0.57446(12) -0.14544(12) 0.11655(7) 0.0402(3) Uani 1 1 d . . .
C44 C 0.46221(13) -0.08866(13) 0.10064(8) 0.0487(3) Uani 1 1 d . . .
C45 C 0.44922(14) 0.04084(14) 0.08318(9) 0.0519(3) Uani 1 1 d . . .
C46 C 0.54937(13) 0.12023(12) 0.08081(7) 0.0443(3) Uani 1 1 d . . .
C47 C 0.66180(14) 0.06414(13) 0.09609(8) 0.0491(3) Uani 1 1 d . . .
C48 C 0.67325(13) -0.06649(13) 0.11339(8) 0.0459(3) Uani 1 1 d . . .
C49 C 0.42479(17) 0.31419(15) 0.08716(10) 0.0633(4) Uani 1 1 d . . .
H49A H 0.3555 0.2779 0.0674 0.095 Uiso 1 1 calc R . .
H49B H 0.4264 0.4040 0.0742 0.095 Uiso 1 1 calc R . .
H49C H 0.4195 0.3015 0.1369 0.095 Uiso 1 1 calc R . .
C50 C 0.64194(18) 0.32988(15) 0.06723(12) 0.0726(5) Uani 1 1 d . . .
H50A H 0.6676 0.3242 0.1145 0.109 Uiso 1 1 calc R . .
H50B H 0.6222 0.4173 0.0533 0.109 Uiso 1 1 calc R . .
H50C H 0.7064 0.2992 0.0376 0.109 Uiso 1 1 calc R . .
H2O H 0.515(2) -0.305(2) 0.0455(12) 0.089(7) Uiso 1 1 d . . .
H19 H 0.6337(15) 0.3839(15) 0.3523(8) 0.051(4) Uiso 1 1 d . . .
H20 H 0.6532(18) 0.5962(19) 0.3751(10) 0.071(5) Uiso 1 1 d . . .
H23 H 0.9906(17) 0.3204(18) 0.3866(10) 0.068(5) Uiso 1 1 d . . .
H32 H 0.7348(16) -0.3097(17) 0.2452(9) 0.058(5) Uiso 1 1 d . . .
H36 H 0.4933(16) -0.1481(19) 0.2424(9) 0.065(5) Uiso 1 1 d . . .
H44 H 0.3883(16) -0.1403(17) 0.1027(9) 0.058(4) Uiso 1 1 d . . .
H45 H 0.3705(16) 0.0757(17) 0.0732(9) 0.061(5) Uiso 1 1 d . . .
H47 H 0.7339(17) 0.1131(17) 0.0957(9) 0.060(5) Uiso 1 1 d . . .
H48 H 0.7514(15) -0.0979(15) 0.1237(8) 0.046(4) Uiso 1 1 d . . .
H11 H 0.6511(16) 0.1594(16) 0.2437(9) 0.058(5) Uiso 1 1 d . . .
H39 H 0.4168(15) -0.5779(18) 0.2967(9) 0.060(5) Uiso 1 1 d . . .
H15 H 0.6358(16) 0.1243(16) 0.4558(9) 0.059(5) Uiso 1 1 d . . .
H40 H 0.5187(15) -0.5145(17) 0.1938(9) 0.055(4) Uiso 1 1 d . . .
H12 H 0.4467(18) 0.1218(19) 0.2400(11) 0.072(5) Uiso 1 1 d . . .
H3 H 0.8818(16) 0.3387(19) 0.2420(9) 0.067(5) Uiso 1 1 d . . .
H7 H 0.8713(16) -0.0355(18) 0.3063(9) 0.064(5) Uiso 1 1 d . . .
H22 H 1.0127(17) 0.5297(17) 0.4137(9) 0.064(5) Uiso 1 1 d . . .
H28 H 0.7402(16) -0.3756(17) 0.0405(9) 0.061(5) Uiso 1 1 d . . .
H14 H 0.4312(18) 0.0826(19) 0.4521(11) 0.072(5) Uiso 1 1 d . . .
H4 H 0.9802(18) 0.285(2) 0.1382(11) 0.078(6) Uiso 1 1 d . . .
H29 H 0.9505(18) -0.4262(19) 0.0464(11) 0.077(6) Uiso 1 1 d . . .
H6 H 0.9653(16) -0.0929(18) 0.2019(9) 0.064(5) Uiso 1 1 d . . .
H31 H 0.9364(19) -0.363(2) 0.2537(12) 0.081(6) Uiso 1 1 d . . .
H37 H 0.3923(18) -0.203(2) 0.3451(10) 0.078(6) Uiso 1 1 d . . .
H1O H 0.882(4) 0.149(4) 0.439(2) 0.203(19) Uiso 1 1 d . . .

loop_
_atom_site_aniso_label
_atom_site_aniso_U_11
_atom_site_aniso_U_22
_atom_site_aniso_U_33
_atom_site_aniso_U_23
_atom_site_aniso_U_13
_atom_site_aniso_U_12
N1 0.0936(12) 0.0728(10) 0.0714(10) -0.0118(8) 0.0232(9) -0.0015(9)
N2 0.0535(9) 0.1350(17) 0.0901(12) -0.0202(11) -0.0035(8) -0.0191(10)
N3 0.0832(11) 0.0455(8) 0.1056(13) -0.0160(8) -0.0079(9) -0.0077(7)
N4 0.0490(9) 0.160(2) 0.0931(13) 0.0066(13) -0.0013(8) 0.0267(10)
N5 0.1100(13) 0.0711(10) 0.0578(8) 0.0042(7) 0.0286(8) -0.0044(9)
N6 0.0681(8) 0.0323(6) 0.0614(7) -0.0008(5) -0.0024(6) 0.0011(5)
O1 0.0669(7) 0.0457(6) 0.0591(6) 0.0048(5) -0.0146(5) 0.0014(5)
O2 0.0638(6) 0.0369(5) 0.0463(5) -0.0022(4) -0.0096(4) -0.0033(4)
C1 0.0498(7) 0.0390(7) 0.0487(7) 0.0001(5) -0.0069(6) 0.0004(5)
C2 0.0435(7) 0.0413(7) 0.0563(8) -0.0021(6) -0.0017(6) -0.0015(5)
C3 0.0653(9) 0.0408(8) 0.0615(9) -0.0008(6) 0.0019(7) 0.0000(7)
C4 0.0706(10) 0.0516(9) 0.0617(9) 0.0026(7) 0.0066(8) -0.0062(7)
C5 0.0515(8) 0.0585(9) 0.0587(9) -0.0089(7) 0.0020(7) -0.0034(7)
C6 0.0566(9) 0.0445(8) 0.0675(10) -0.0086(7) 0.0005(7) -0.0011(6)
C7 0.0543(8) 0.0408(7) 0.0626(9) -0.0003(6) 0.0031(7) -0.0026(6)
C8 0.1038(17) 0.1044(17) 0.0749(13) -0.0054(12) 0.0303(12) -0.0141(13)
C9 0.0962(15) 0.0891(15) 0.0925(15) -0.0299(12) 0.0241(12) 0.0097(12)
C10 0.0502(7) 0.0367(6) 0.0499(7) -0.0042(5) -0.0035(6) -0.0011(5)
C11 0.0570(9) 0.0589(9) 0.0460(8) -0.0055(6) -0.0013(7) -0.0039(7)
C12 0.0569(9) 0.0697(10) 0.0539(9) -0.0115(7) -0.0096(7) -0.0031(7)
C13 0.0514(8) 0.0569(9) 0.0690(10) -0.0106(7) -0.0041(7) -0.0047(7)
C14 0.0577(9) 0.0605(9) 0.0573(9) -0.0043(7) 0.0054(7) -0.0084(7)
C15 0.0564(8) 0.0517(8) 0.0485(8) -0.0035(6) -0.0045(6) -0.0034(6)
C16 0.0569(11) 0.127(2) 0.1166(19) -0.0011(16) 0.0114(12) -0.0180(12)
C17 0.0606(14) 0.281(5) 0.117(2) -0.029(3) -0.0268(14) -0.025(2)
C18 0.0495(7) 0.0416(7) 0.0456(7) -0.0021(5) -0.0044(6) -0.0013(6)
C19 0.0512(8) 0.0425(7) 0.0568(8) -0.0008(6) -0.0060(6) -0.0015(6)
C20 0.0581(9) 0.0419(7) 0.0620(9) -0.0005(6) -0.0036(7) 0.0031(6)
C21 0.0662(9) 0.0405(7) 0.0542(8) -0.0034(6) -0.0019(7) -0.0048(6)
C22 0.0580(9) 0.0526(9) 0.0688(10) -0.0064(7) -0.0112(8) -0.0100(7)
C23 0.0510(8) 0.0483(8) 0.0668(9) -0.0052(7) -0.0087(7) 0.0001(6)
C24 0.1011(14) 0.0408(8) 0.0802(12) -0.0078(8) 0.0066(10) 0.0001(9)
C25 0.1097(17) 0.0542(11) 0.1103(17) -0.0094(10) -0.0313(14) -0.0193(11)
C26 0.0453(7) 0.0329(6) 0.0417(6) -0.0028(5) -0.0019(5) -0.0002(5)
C27 0.0465(7) 0.0313(6) 0.0442(7) 0.0015(5) 0.0011(5) 0.0015(5)
C28 0.0526(8) 0.0495(8) 0.0471(8) -0.0033(6) 0.0017(6) 0.0040(6)
C29 0.0534(8) 0.0604(9) 0.0590(9) -0.0030(7) 0.0093(7) 0.0100(7)
C30 0.0469(8) 0.0615(9) 0.0685(10) 0.0088(8) 0.0010(7) 0.0081(7)
C31 0.0533(9) 0.0786(11) 0.0524(9) 0.0065(8) -0.0078(7) 0.0039(8)
C32 0.0510(8) 0.0624(9) 0.0440(7) -0.0006(6) 0.0005(6) 0.0045(7)
C33 0.0572(12) 0.135(2) 0.133(2) -0.0169(17) 0.0184(13) 0.0235(13)
C34 0.0588(14) 0.361(7) 0.120(2) 0.004(3) -0.0261(15) 0.050(2)
C35 0.0413(6) 0.0360(6) 0.0454(7) -0.0016(5) -0.0009(5) 0.0015(5)
C36 0.0687(10) 0.0374(7) 0.0539(8) -0.0046(6) 0.0090(7) -0.0004(6)
C37 0.0786(11) 0.0492(8) 0.0538(9) -0.0088(7) 0.0138(8) 0.0024(7)
C38 0.0565(8) 0.0548(8) 0.0473(8) 0.0031(6) 0.0047(6) 0.0001(7)
C39 0.0495(7) 0.0411(7) 0.0526(8) 0.0032(6) -0.0015(6) -0.0026(6)
C40 0.0474(7) 0.0370(7) 0.0482(7) -0.0034(5) -0.0009(6) 0.0002(5)
C41 0.155(2) 0.1027(18) 0.0692(13) -0.0071(12) 0.0474(15) 0.0001(17)
C42 0.142(2) 0.0813(15) 0.0816(14) 0.0212(12) 0.0447(14) -0.0083(14)
C43 0.0460(7) 0.0345(6) 0.0400(6) -0.0010(5) -0.0008(5) 0.0007(5)
C44 0.0431(7) 0.0372(7) 0.0653(9) 0.0012(6) -0.0035(6) -0.0019(5)
C45 0.0476(8) 0.0388(7) 0.0687(9) 0.0013(6) -0.0076(7) 0.0044(6)
C46 0.0562(8) 0.0331(6) 0.0432(7) -0.0010(5) -0.0012(6) 0.0006(5)
C47 0.0492(8) 0.0388(7) 0.0592(8) -0.0001(6) -0.0029(6) -0.0064(6)
C48 0.0437(7) 0.0384(7) 0.0557(8) -0.0019(6) -0.0051(6) 0.0013(5)
C49 0.0745(11) 0.0402(8) 0.0748(11) -0.0042(7) -0.0068(8) 0.0105(7)
C50 0.0802(12) 0.0357(8) 0.1013(14) 0.0035(8) -0.0026(10) -0.0075(7)

loop_
_atom_type_symbol
_atom_type_description
_atom_type_scat_dispersion_real
_atom_type_scat_dispersion_imag
_atom_type_scat_source
C C 0.0181 0.0091 'International Tables Vol C Tables 4.2.6.8 and 6.1.1.4'
H H 0.0000 0.0000 'International Tables Vol C Tables 4.2.6.8 and 6.1.1.4'
N N 0.0311 0.0180 'International Tables Vol C Tables 4.2.6.8 and 6.1.1.4'
O O 0.0492 0.0322 'International Tables Vol C Tables 4.2.6.8 and 6.1.1.4'

loop_
_geom_angle_atom_site_label_1
_geom_angle_atom_site_label_2
_geom_angle_atom_site_label_3
_geom_angle
_geom_angle_site_symmetry_1
_geom_angle_site_symmetry_3
_geom_angle_publ_flag
C5 N1 C8 118.78(17) . . ?
C5 N1 C9 118.78(17) . . ?
C8 N1 C9 117.43(18) . . ?
C13 N2 C16 121.78(18) . . ?
C13 N2 C17 119.2(2) . . ?
C16 N2 C17 117.81(19) . . ?
C21 N3 C25 120.35(17) . . ?
C21 N3 C24 119.92(16) . . ?
C25 N3 C24 119.63(16) . . ?
C30 N4 C33 121.95(19) . . ?
C30 N4 C34 119.5(2) . . ?
C33 N4 C34 117.9(2) . . ?
C38 N5 C41 119.48(18) . . ?
C38 N5 C42 119.81(17) . . ?
C41 N5 C42 118.09(18) . . ?
C46 N6 C49 115.87(13) . . ?
C46 N6 C50 116.28(13) . . ?
C49 N6 C50 112.51(14) . . ?
O1 C1 C2 107.26(12) . . ?
O1 C1 C10 107.30(11) . . ?
C2 C1 C10 110.55(12) . . ?
O1 C1 C18 108.26(11) . . ?
C2 C1 C18 112.23(12) . . ?
C10 C1 C18 111.02(11) . . ?
C3 C2 C7 116.70(14) . . ?
C3 C2 C1 123.47(13) . . ?
C7 C2 C1 119.66(13) . . ?
C2 C3 C4 121.95(15) . . ?
C3 C4 C5 121.08(16) . . ?
C6 C5 N1 121.03(16) . . ?
C6 C5 C4 117.15(15) . . ?
N1 C5 C4 121.80(16) . . ?
C7 C6 C5 121.04(15) . . ?
C6 C7 C2 122.04(15) . . ?
C15 C10 C11 116.63(14) . . ?
C15 C10 C1 121.32(13) . . ?
C11 C10 C1 121.92(13) . . ?
C12 C11 C10 121.98(15) . . ?
C11 C12 C13 121.47(15) . . ?
N2 C13 C12 121.62(16) . . ?
N2 C13 C14 121.58(17) . . ?
C12 C13 C14 116.79(15) . . ?
C15 C14 C13 120.85(16) . . ?
C14 C15 C10 122.26(15) . . ?
C19 C18 C23 116.46(14) . . ?
C19 C18 C1 122.88(13) . . ?
C23 C18 C1 120.65(13) . . ?
C20 C19 C18 122.23(15) . . ?
C19 C20 C21 121.49(15) . . ?
N3 C21 C20 121.09(15) . . ?
N3 C21 C22 122.28(15) . . ?
C20 C21 C22 116.63(14) . . ?
C23 C22 C21 121.10(15) . . ?
C22 C23 C18 122.06(15) . . ?
O2 C26 C35 106.58(10) . . ?
O2 C26 C43 108.91(10) . . ?
C35 C26 C43 111.88(10) . . ?
O2 C26 C27 108.56(10) . . ?
C35 C26 C27 109.51(10) . . ?
C43 C26 C27 111.24(11) . . ?
C32 C27 C28 116.79(13) . . ?
C32 C27 C26 121.40(12) . . ?
C28 C27 C26 121.71(12) . . ?
C29 C28 C27 121.91(14) . . ?
C28 C29 C30 121.10(15) . . ?
N4 C30 C31 121.68(17) . . ?
N4 C30 C29 121.44(17) . . ?
C31 C30 C29 116.89(14) . . ?
C32 C31 C30 121.24(15) . . ?
C31 C32 C27 122.03(15) . . ?
C36 C35 C40 116.51(13) . . ?
C36 C35 C26 124.08(12) . . ?
C40 C35 C26 119.29(12) . . ?
C35 C36 C37 121.76(14) . . ?
C36 C37 C38 121.34(14) . . ?
N5 C38 C39 121.56(15) . . ?
N5 C38 C37 121.49(15) . . ?
C39 C38 C37 116.94(14) . . ?
C40 C39 C38 121.10(14) . . ?
C39 C40 C35 122.29(13) . . ?
C48 C43 C44 116.81(12) . . ?
C48 C43 C26 123.60(12) . . ?
C44 C43 C26 119.59(12) . . ?
C45 C44 C43 121.89(13) . . ?
C44 C45 C46 120.94(13) . . ?
C47 C46 C45 117.51(13) . . ?
C47 C46 N6 122.19(13) . . ?
C45 C46 N6 120.28(13) . . ?
C46 C47 C48 120.77(13) . . ?
C43 C48 C47 122.07(13) . . ?

loop_
_geom_bond_atom_site_label_1
_geom_bond_atom_site_label_2
_geom_bond_distance
_geom_bond_site_symmetry_2
_geom_bond_publ_flag
N1 C5 1.396(2) . ?
N1 C8 1.432(3) . ?
N1 C9 1.435(3) . ?
N2 C13 1.384(2) . ?
N2 C16 1.423(3) . ?
N2 C17 1.442(3) . ?
N3 C21 1.386(2) . ?
N3 C25 1.426(3) . ?
N3 C24 1.438(3) . ?
N4 C30 1.383(2) . ?
N4 C33 1.407(3) . ?
N4 C34 1.424(4) . ?
N5 C38 1.395(2) . ?
N5 C41 1.423(3) . ?
N5 C42 1.428(3) . ?
N6 C46 1.4192(18) . ?
N6 C49 1.450(2) . ?
N6 C50 1.458(2) . ?
O1 C1 1.4618(17) . ?
O2 C26 1.4504(16) . ?
C1 C2 1.526(2) . ?
C1 C10 1.529(2) . ?
C1 C18 1.535(2) . ?
C2 C3 1.383(2) . ?
C2 C7 1.399(2) . ?
C3 C4 1.385(2) . ?
C4 C5 1.400(2) . ?
C5 C6 1.396(2) . ?
C6 C7 1.378(2) . ?
C10 C15 1.387(2) . ?
C10 C11 1.388(2) . ?
C11 C12 1.380(2) . ?
C12 C13 1.396(2) . ?
C13 C14 1.401(2) . ?
C14 C15 1.386(2) . ?
C18 C19 1.383(2) . ?
C18 C23 1.391(2) . ?
C19 C20 1.384(2) . ?
C20 C21 1.393(2) . ?
C21 C22 1.401(2) . ?
C22 C23 1.387(2) . ?
C26 C35 1.5297(18) . ?
C26 C43 1.5320(18) . ?
C26 C27 1.5336(19) . ?
C27 C32 1.383(2) . ?
C27 C28 1.385(2) . ?
C28 C29 1.384(2) . ?
C29 C30 1.397(2) . ?
C30 C31 1.391(2) . ?
C31 C32 1.382(2) . ?
C35 C36 1.387(2) . ?
C35 C40 1.3973(19) . ?
C36 C37 1.387(2) . ?
C37 C38 1.399(2) . ?
C38 C39 1.396(2) . ?
C39 C40 1.377(2) . ?
C43 C48 1.382(2) . ?
C43 C44 1.391(2) . ?
C44 C45 1.384(2) . ?
C45 C46 1.397(2) . ?
C46 C47 1.387(2) . ?
C47 C48 1.393(2) . ?

loop_
_geom_hbond_atom_site_label_D
_geom_hbond_atom_site_label_H
_geom_hbond_atom_site_label_A
_geom_hbond_distance_DH
_geom_hbond_distance_HA
_geom_hbond_distance_DA
_geom_hbond_angle_DHA
_geom_hbond_site_symmetry_A
O2 H2O N6 0.91(2) 2.18(2) 3.0408(18) 156(2) 2_655
